data_2016201
loop_
_publ_author_name
'Misra, Phalguni'
'Koner, Rajesh'
'Nayak, Malabika'
'Mohanta, Sasankasekhar'
'Low, John N.'
'Ferguson, George'
'Glidewell, Christopher'

_publ_section_title
;
 Hydrated hexacyanometallate(III) salts of
 triaqua(18-crown-6)lanthanoid(III) and
 tetraaqua(18-crown-6)lanthanoid(III) cations containing nine- and
 ten-coordinate lanthanoids
;
_journal_coeditor_code GG3119
_journal_issue 10
_journal_name_full 'Acta Crystallographica Section C'
_journal_page_first m440
_journal_page_last m444
_journal_paper_doi 10.1107/S0108270107040449
_journal_volume 63
_journal_year 2007
_chemical_formula_iupac '[Nd (C12 H24 O6) (H2 O)4] [Fe (C N)6], 2H2 O'
_chemical_formula_moiety 'C12 H32 Nd O10 3+, C6 Fe N6 3-, 2(H2 O)'
_chemical_formula_sum 'C18 H36 Fe N6 Nd O12'
_chemical_formula_weight 728.62
_chemical_name_systematic
;
Tetraaqua(18-crown-6)neodymium(III) hexacyanoferrate(III) dihydrate
;
_space_group_IT_number 15
_symmetry_cell_setting monoclinic
_symmetry_space_group_name_Hall '-C 2yc'
_symmetry_space_group_name_H-M 'C 1 2/c 1'
_atom_sites_solution_hydrogens geom
_atom_sites_solution_primary direct
_atom_sites_solution_secondary difmap
_cell_angle_alpha 90.00
_cell_angle_beta 113.4189(11)
_cell_angle_gamma 90.00
_cell_formula_units_Z 4
_cell_length_a 19.9552(6)
_cell_length_b 11.5063(2)
_cell_length_c 13.9706(3)
_cell_measurement_reflns_used 3360
_cell_measurement_temperature 120(2)
_cell_measurement_theta_max 27.50
_cell_measurement_theta_min 3.42
_cell_volume 2943.55(12)
_computing_cell_refinement 'DENZO (Otwinowski & Minor, 1997) and COLLECT'
_computing_data_collection 'COLLECT (Hooft, 1999)'
_computing_data_reduction 'DENZO and COLLECT'
_computing_molecular_graphics 'PLATON (Spek, 2003)'
_computing_publication_material 'SHELXL97 and PRPKAPPA (Ferguson, 1999)'
_computing_structure_refinement 'OSCAIL and SHELXL97 (Sheldrick, 1997)'
_computing_structure_solution 'OSCAIL (McArdle, 2003) and SHELXS97 (Sheldrick, 1997)'
_diffrn_ambient_temperature 120(2)
_diffrn_detector_area_resol_mean 9.091
_diffrn_measured_fraction_theta_full 0.997
_diffrn_measured_fraction_theta_max 0.997
_diffrn_measurement_device_type 'Bruker--Nonius KappaCCD'
_diffrn_measurement_method '\f & \w scans'
_diffrn_radiation_monochromator graphite
_diffrn_radiation_source 'Bruker-Nonius FR591 rotating anode'
_diffrn_radiation_type 'Mo K\a'
_diffrn_radiation_wavelength 0.71073
_diffrn_reflns_av_R_equivalents 0.0314
_diffrn_reflns_av_sigmaI/netI 0.0214
_diffrn_reflns_limit_h_max 25
_diffrn_reflns_limit_h_min -25
_diffrn_reflns_limit_k_max 14
_diffrn_reflns_limit_k_min -14
_diffrn_reflns_limit_l_max 18
_diffrn_reflns_limit_l_min -17
_diffrn_reflns_number 21701
_diffrn_reflns_theta_full 27.50
_diffrn_reflns_theta_max 27.50
_diffrn_reflns_theta_min 3.42
_diffrn_standards_decay_% 0
_diffrn_standards_number 0
_exptl_absorpt_coefficient_mu 2.300
_exptl_absorpt_correction_T_max 0.561
_exptl_absorpt_correction_T_min 0.478
_exptl_absorpt_correction_type multi-scan
_exptl_absorpt_process_details '(SADABS; Sheldrick, 2003)'
_exptl_crystal_colour yellow
_exptl_crystal_density_diffrn 1.644
_exptl_crystal_density_method 'not measured'
_exptl_crystal_description block
_exptl_crystal_F_000 1472
_exptl_crystal_size_max 0.34
_exptl_crystal_size_mid 0.34
_exptl_crystal_size_min 0.25
_refine_diff_density_max 0.825
_refine_diff_density_min -1.073
_refine_ls_extinction_coef 0.00110(7)
_refine_ls_extinction_expression Fc^*^=kFc[1+0.001xFc^2^\l^3^/sin(2\q)]^-1/4^
_refine_ls_extinction_method SHELXL97
_refine_ls_goodness_of_fit_ref 1.058
_refine_ls_hydrogen_treatment constr
_refine_ls_matrix_type full
_refine_ls_number_parameters 176
_refine_ls_number_reflns 3360
_refine_ls_number_restraints 0
_refine_ls_restrained_S_all 1.058
_refine_ls_R_factor_all 0.0207
_refine_ls_R_factor_gt 0.0184
_refine_ls_shift/su_max 0.001
_refine_ls_shift/su_mean 0.000
_refine_ls_structure_factor_coef Fsqd
_refine_ls_weighting_details 'w=1/[\s^2^(Fo^2^)+(0.0166P)^2^+4.6543P] where P=(Fo^2^+2Fc^2^)/3'
_refine_ls_weighting_scheme calc
_refine_ls_wR_factor_gt 0.0425
_refine_ls_wR_factor_ref 0.0433
_reflns_number_gt 3168
_reflns_number_total 3360
_reflns_threshold_expression I>2\s(I)
_cod_data_source_file gg3119.cif
_cod_data_source_block II
_cod_original_sg_symbol_H-M 'C 2/c'
_cod_database_code 2016201
_cod_database_fobs_code 2016201

loop_
_symmetry_equiv_pos_as_xyz
'x, y, z'
'-x, y, -z+1/2'
'x+1/2, y+1/2, z'
'-x+1/2, y+1/2, -z+1/2'
'-x, -y, -z'
'x, -y, z-1/2'
'-x+1/2, -y+1/2, -z'
'x+1/2, -y+1/2, z-1/2'

loop_
_atom_site_type_symbol
_atom_site_label
_atom_site_fract_x
_atom_site_fract_y
_atom_site_fract_z
_atom_site_U_iso_or_equiv
_atom_site_adp_type
_atom_site_calc_flag
_atom_site_refinement_flags
_atom_site_occupancy
Nd Nd1 0.0000 0.235995(11) 0.2500 0.01047(6) Uani d S 1
O O1 0.07244(6) 0.42143(10) 0.32299(9) 0.0147(3) Uani d . 1
C C2 0.14156(10) 0.44074(16) 0.31489(15) 0.0184(4) Uani d . 1
C C3 0.18301(10) 0.32854(16) 0.33869(15) 0.0210(4) Uani d . 1
O O4 0.13804(7) 0.24246(10) 0.26887(10) 0.0171(3) Uani d . 1
C C5 0.17568(10) 0.13461(16) 0.27458(17) 0.0235(4) Uani d . 1
C C6 0.12105(11) 0.05085(17) 0.20432(17) 0.0252(4) Uani d . 1
O O7 0.06155(7) 0.04755(11) 0.23773(10) 0.0174(3) Uani d . 1
C C8 0.02092(11) -0.05890(16) 0.21581(18) 0.0265(5) Uani d . 1
C C18 0.02852(10) 0.52602(15) 0.30506(15) 0.0190(4) Uani d . 1
O O19 0.02701(7) 0.31846(12) 0.10311(10) 0.0208(3) Uani d . 1
O O20 0.08381(7) 0.17143(11) 0.42465(10) 0.0208(3) Uani d . 1
Fe Fe1 0.2500 0.2500 0.0000 0.00844(8) Uani d S 1
N N11 0.14676(9) 0.40933(14) 0.05722(13) 0.0209(3) Uani d . 1
C C11 0.18383(9) 0.34807(15) 0.03506(13) 0.0140(3) Uani d . 1
N N12 0.16593(9) 0.02424(14) -0.00129(12) 0.0214(3) Uani d . 1
C C12 0.19654(9) 0.10940(15) 0.00127(13) 0.0135(3) Uani d . 1
N N13 0.15783(9) 0.27066(14) -0.23642(12) 0.0194(3) Uani d . 1
C C13 0.19176(9) 0.26363(14) -0.14838(14) 0.0126(3) Uani d . 1
O O21 0.10008(7) 0.64648(11) 0.06217(10) 0.0225(3) Uani d . 1
H H2A 0.1697 0.5014 0.3650 0.022 Uiso calc R 1
H H2B 0.1333 0.4671 0.2436 0.022 Uiso calc R 1
H H3A 0.2293 0.3373 0.3291 0.025 Uiso calc R 1
H H3B 0.1948 0.3054 0.4118 0.025 Uiso calc R 1
H H5A 0.1961 0.1051 0.3471 0.028 Uiso calc R 1
H H5B 0.2162 0.1457 0.2516 0.028 Uiso calc R 1
H H6A 0.1036 0.0770 0.1309 0.030 Uiso calc R 1
H H6B 0.1431 -0.0273 0.2099 0.030 Uiso calc R 1
H H8A 0.0543 -0.1265 0.2318 0.032 Uiso calc R 1
H H8B -0.0128 -0.0625 0.1414 0.032 Uiso calc R 1
H H18A 0.0601 0.5954 0.3164 0.023 Uiso calc R 1
H H18B 0.0045 0.5293 0.3549 0.023 Uiso calc R 1
H H19A -0.0049 0.3304 0.0462 0.046 Uiso d . 1
H H19B 0.0677 0.3340 0.1011 0.046 Uiso d . 1
H H20A 0.0949 0.2198 0.4730 0.046 Uiso d . 1
H H20B 0.1100 0.1146 0.4552 0.046 Uiso d . 1
H H21A 0.1157 0.6666 0.1242 0.046 Uiso d . 1
H H21B 0.1138 0.5823 0.0580 0.046 Uiso d . 1

loop_
_atom_site_aniso_label
_atom_site_aniso_U_11
_atom_site_aniso_U_22
_atom_site_aniso_U_33
_atom_site_aniso_U_12
_atom_site_aniso_U_13
_atom_site_aniso_U_23
Nd1 0.01103(8) 0.01016(8) 0.00979(8) 0.000 0.00369(5) 0.000
O1 0.0128(6) 0.0130(6) 0.0169(6) -0.0010(4) 0.0044(5) 0.0001(5)
C2 0.0153(9) 0.0184(9) 0.0210(10) -0.0055(7) 0.0068(8) -0.0009(7)
C3 0.0125(9) 0.0228(10) 0.0246(10) -0.0037(7) 0.0040(8) -0.0003(8)
O4 0.0134(6) 0.0160(7) 0.0216(7) 0.0010(4) 0.0065(5) 0.0011(5)
C5 0.0186(9) 0.0200(10) 0.0381(12) 0.0047(7) 0.0179(9) 0.0050(8)
C6 0.0289(11) 0.0215(10) 0.0357(12) 0.0039(8) 0.0238(10) -0.0008(8)
O7 0.0180(6) 0.0128(6) 0.0240(7) -0.0001(5) 0.0112(6) -0.0029(5)
C8 0.0202(10) 0.0123(9) 0.0453(13) 0.0006(7) 0.0111(9) -0.0070(8)
C18 0.0188(9) 0.0114(9) 0.0235(10) 0.0004(7) 0.0050(8) -0.0021(7)
O19 0.0158(6) 0.0315(8) 0.0137(6) -0.0044(5) 0.0043(5) 0.0044(5)
O20 0.0299(7) 0.0156(7) 0.0126(6) 0.0098(5) 0.0039(6) 0.0009(5)
Fe1 0.00896(16) 0.00895(17) 0.00733(16) -0.00085(11) 0.00316(13) -0.00016(11)
N11 0.0225(8) 0.0214(8) 0.0215(8) 0.0037(6) 0.0118(7) 0.0008(7)
C11 0.0157(8) 0.0141(8) 0.0113(8) -0.0015(6) 0.0045(7) 0.0023(6)
N12 0.0270(9) 0.0198(8) 0.0194(8) -0.0086(7) 0.0114(7) -0.0032(6)
C12 0.0151(8) 0.0160(9) 0.0090(8) 0.0001(7) 0.0044(7) -0.0017(6)
N13 0.0232(8) 0.0185(8) 0.0133(8) -0.0043(6) 0.0039(7) 0.0012(6)
C13 0.0143(8) 0.0097(8) 0.0148(9) -0.0013(6) 0.0067(7) 0.0005(6)
O21 0.0320(8) 0.0181(7) 0.0110(6) 0.0047(5) 0.0019(6) -0.0009(5)

loop_
_atom_type_symbol
_atom_type_description
_atom_type_scat_dispersion_real
_atom_type_scat_dispersion_imag
_atom_type_scat_source
C C 0.0033 0.0016 'International Tables Vol C Tables 4.2.6.8 and 6.1.1.4'
H H 0.0000 0.0000 'International Tables Vol C Tables 4.2.6.8 and 6.1.1.4'
Nd Nd -0.1943 3.0179 'International Tables Vol C Tables 4.2.6.8 and 6.1.1.4'
Fe Fe 0.3463 0.8444 'International Tables Vol C Tables 4.2.6.8 and 6.1.1.4'
N N 0.0061 0.0033 'International Tables Vol C Tables 4.2.6.8 and 6.1.1.4'
O O 0.0106 0.0060 'International Tables Vol C Tables 4.2.6.8 and 6.1.1.4'

loop_
_geom_angle_atom_site_label_1
_geom_angle_atom_site_label_2
_geom_angle_atom_site_label_3
_geom_angle_site_symmetry_1
_geom_angle_site_symmetry_3
_geom_angle
_geom_angle_publ_flag
O20 Nd1 O20 2 . 144.86(6) no
O20 Nd1 O19 2 2 130.05(4) no
O20 Nd1 O19 . 2 65.49(4) no
O20 Nd1 O19 2 . 65.49(4) no
O20 Nd1 O19 . . 130.05(4) no
O19 Nd1 O19 2 . 135.51(6) no
O20 Nd1 O7 2 2 69.62(4) no
O20 Nd1 O7 . 2 80.28(4) no
O19 Nd1 O7 2 2 90.05(4) no
O19 Nd1 O7 . 2 130.38(4) no
O20 Nd1 O7 2 . 80.28(4) no
O20 Nd1 O7 . . 69.62(4) no
O19 Nd1 O7 2 . 130.38(4) no
O19 Nd1 O7 . . 90.05(4) no
O7 Nd1 O7 2 . 62.11(6) no
O20 Nd1 O1 2 . 134.62(4) no
O20 Nd1 O1 . . 78.60(4) no
O19 Nd1 O1 2 . 68.18(4) no
O19 Nd1 O1 . . 74.85(4) no
O7 Nd1 O1 2 . 154.47(4) no
O7 Nd1 O1 . . 122.03(4) no
O20 Nd1 O1 2 2 78.60(4) no
O20 Nd1 O1 . 2 134.62(4) no
O19 Nd1 O1 2 2 74.85(4) no
O19 Nd1 O1 . 2 68.18(4) no
O7 Nd1 O1 2 2 122.03(4) no
O7 Nd1 O1 . 2 154.47(4) no
O1 Nd1 O1 . 2 66.51(5) no
O20 Nd1 O4 2 2 69.00(4) no
O20 Nd1 O4 . 2 112.04(4) no
O19 Nd1 O4 2 2 61.29(4) no
O19 Nd1 O4 . 2 117.33(4) no
O7 Nd1 O4 2 2 61.30(4) no
O7 Nd1 O4 . 2 121.88(4) no
O1 Nd1 O4 . 2 114.57(4) no
O1 Nd1 O4 2 2 62.45(4) no
O20 Nd1 O4 2 . 112.04(4) no
O20 Nd1 O4 . . 69.00(4) no
O19 Nd1 O4 2 . 117.33(4) no
O19 Nd1 O4 . . 61.29(4) no
O7 Nd1 O4 2 . 121.88(4) no
O7 Nd1 O4 . . 61.30(4) no
O1 Nd1 O4 . . 62.45(4) no
O1 Nd1 O4 2 . 114.57(4) no
O4 Nd1 O4 2 . 176.80(5) no
C2 O1 C18 . . 112.88(13) no
C2 O1 Nd1 . . 120.27(10) no
C18 O1 Nd1 . . 114.66(9) no
O1 C2 C3 . . 108.07(14) no
O1 C2 H2A . . 110.1 no
C3 C2 H2A . . 110.1 no
O1 C2 H2B . . 110.1 no
C3 C2 H2B . . 110.1 no
H2A C2 H2B . . 108.4 no
O4 C3 C2 . . 107.72(14) no
O4 C3 H3A . . 110.2 no
C2 C3 H3A . . 110.2 no
O4 C3 H3B . . 110.2 no
C2 C3 H3B . . 110.2 no
H3A C3 H3B . . 108.5 no
C3 O4 C5 . . 112.85(14) no
C3 O4 Nd1 . . 115.55(10) no
C5 O4 Nd1 . . 118.62(10) no
O4 C5 C6 . . 106.99(15) no
O4 C5 H5A . . 110.3 no
C6 C5 H5A . . 110.3 no
O4 C5 H5B . . 110.3 no
C6 C5 H5B . . 110.3 no
H5A C5 H5B . . 108.6 no
O7 C6 C5 . . 106.54(15) no
O7 C6 H6A . . 110.4 no
C5 C6 H6A . . 110.4 no
O7 C6 H6B . . 110.4 no
C5 C6 H6B . . 110.4 no
H6A C6 H6B . . 108.6 no
C8 O7 C6 . . 115.02(14) no
C8 O7 Nd1 . . 119.88(10) no
C6 O7 Nd1 . . 118.99(10) no
O7 C8 C8 . 2 105.96(14) no
O7 C8 H8A . . 110.5 no
C8 C8 H8A 2 . 110.5 no
O7 C8 H8B . . 110.5 no
C8 C8 H8B 2 . 110.5 no
H8A C8 H8B . . 108.7 no
O1 C18 C18 . 2 109.61(12) no
O1 C18 H18A . . 109.7 no
C18 C18 H18A 2 . 109.7 no
O1 C18 H18B . . 109.7 no
C18 C18 H18B 2 . 109.7 no
H18A C18 H18B . . 108.2 no
Nd1 O19 H19A . . 121.8 no
Nd1 O19 H19B . . 129.1 no
H19A O19 H19B . . 109.0 no
Nd1 O20 H20A . . 117.3 no
Nd1 O20 H20B . . 141.2 no
H20A O20 H20B . . 101.4 no
C13 Fe1 C13 . 7 180.00(11) no
C13 Fe1 C12 . . 88.80(7) no
C13 Fe1 C12 7 . 91.20(7) no
C13 Fe1 C12 . 7 91.20(7) no
C13 Fe1 C12 7 7 88.80(7) no
C12 Fe1 C12 . 7 180.00(11) no
C13 Fe1 C11 . 7 87.48(7) no
C13 Fe1 C11 7 7 92.52(7) no
C12 Fe1 C11 . 7 87.09(7) no
C12 Fe1 C11 7 7 92.91(7) no
C13 Fe1 C11 . . 92.52(7) no
C13 Fe1 C11 7 . 87.48(7) no
C12 Fe1 C11 . . 92.91(7) no
C12 Fe1 C11 7 . 87.09(7) no
C11 Fe1 C11 7 . 180.00(9) no
N11 C11 Fe1 . . 177.35(16) no
N12 C12 Fe1 . . 176.93(16) no
N13 C13 Fe1 . . 179.14(17) no
H21A O21 H21B . . 109.7 no

loop_
_geom_bond_atom_site_label_1
_geom_bond_atom_site_label_2
_geom_bond_site_symmetry_2
_geom_bond_distance
_geom_bond_publ_flag
Nd1 O20 2 2.4615(12) no
Nd1 O20 . 2.4615(12) no
Nd1 O19 2 2.5062(12) no
Nd1 O19 . 2.5062(12) no
Nd1 O7 2 2.5312(12) no
Nd1 O7 . 2.5312(12) no
Nd1 O1 . 2.5515(12) no
Nd1 O1 2 2.5515(12) no
Nd1 O4 2 2.6620(13) no
Nd1 O4 . 2.6620(13) no
O1 C2 . 1.445(2) no
O1 C18 . 1.451(2) no
C2 C3 . 1.498(3) no
C2 H2A . 0.99 no
C2 H2B . 0.99 no
C3 O4 . 1.429(2) no
C3 H3A . 0.99 no
C3 H3B . 0.99 no
O4 C5 . 1.436(2) no
C5 C6 . 1.493(3) no
C5 H5A . 0.99 no
C5 H5B . 0.99 no
C6 O7 . 1.439(2) no
C6 H6A . 0.99 no
C6 H6B . 0.99 no
O7 C8 . 1.433(2) no
C8 C8 2 1.498(4) no
C8 H8A . 0.99 no
C8 H8B . 0.99 no
C18 C18 2 1.507(4) no
C18 H18A . 0.99 no
C18 H18B . 0.99 no
O19 H19A . 0.81 no
O19 H19B . 0.84 no
O20 H20A . 0.83 no
O20 H20B . 0.84 no
Fe1 C13 . 1.9384(18) no
Fe1 C13 7 1.9384(18) no
Fe1 C12 . 1.9418(17) no
Fe1 C12 7 1.9418(17) no
Fe1 C11 7 1.9419(18) no
Fe1 C11 . 1.9419(18) no
N11 C11 . 1.150(2) no
N12 C12 . 1.148(2) no
N13 C13 . 1.147(2) no
O21 H21A . 0.83 no
O21 H21B . 0.80 no

loop_
_geom_hbond_atom_site_label_D
_geom_hbond_atom_site_label_H
_geom_hbond_atom_site_label_A
_geom_hbond_site_symmetry_A
_geom_hbond_distance_DH
_geom_hbond_distance_HA
_geom_hbond_distance_DA
_geom_hbond_angle_DHA
_geom_hbond_publ_flag
O19 H19A O21 5_565 0.81 1.92 2.697(2) 161 y
O19 H19B N11 . 0.84 2.09 2.904(2) 161 y
O20 H20A O21 6_566 0.83 1.96 2.773(2) 166 y
O20 H20B N12 6_556 0.84 1.90 2.734(2) 169 y
O21 H21A N13 6_566 0.83 1.93 2.753(2) 173 y
O21 H21B N11 . 0.80 2.10 2.893(2) 175 y

loop_
_geom_torsion_atom_site_label_1
_geom_torsion_atom_site_label_2
_geom_torsion_atom_site_label_3
_geom_torsion_atom_site_label_4
_geom_torsion_site_symmetry_1
_geom_torsion_site_symmetry_4
_geom_torsion
_geom_torsion_publ_flag
O20 Nd1 O1 C2 2 . -81.42(13) no
O20 Nd1 O1 C2 . . 85.26(12) no
O19 Nd1 O1 C2 2 . 153.22(12) no
O19 Nd1 O1 C2 . . -52.01(11) no
O7 Nd1 O1 C2 2 . 119.99(13) no
O7 Nd1 O1 C2 . . 28.29(13) no
O1 Nd1 O1 C2 2 . -124.42(13) no
O4 Nd1 O1 C2 2 . -165.54(11) no
O4 Nd1 O1 C2 . . 13.15(11) no
O20 Nd1 O1 C18 2 . 58.33(13) no
O20 Nd1 O1 C18 . . -134.98(12) no
O19 Nd1 O1 C18 2 . -67.02(11) no
O19 Nd1 O1 C18 . . 87.74(11) no
O7 Nd1 O1 C18 2 . -100.25(13) no
O7 Nd1 O1 C18 . . 168.05(10) no
O1 Nd1 O1 C18 2 . 15.34(9) no
O4 Nd1 O1 C18 2 . -25.79(12) no
O4 Nd1 O1 C18 . . 152.91(12) no
C18 O1 C2 C3 . . 177.91(14) no
Nd1 O1 C2 C3 . . -41.69(17) no
O1 C2 C3 O4 . . 55.92(19) no
C2 C3 O4 C5 . . 172.09(15) no
C2 C3 O4 Nd1 . . -46.86(17) no
O20 Nd1 O4 C3 2 . 149.28(11) no
O20 Nd1 O4 C3 . . -68.57(12) no
O19 Nd1 O4 C3 2 . -22.89(13) no
O19 Nd1 O4 C3 . . 106.34(12) no
O7 Nd1 O4 C3 2 . -131.71(11) no
O7 Nd1 O4 C3 . . -146.15(13) no
O1 Nd1 O4 C3 . . 19.23(11) no
O1 Nd1 O4 C3 2 . 62.10(12) no
O20 Nd1 O4 C5 2 . -72.01(13) no
O20 Nd1 O4 C5 . . 70.14(13) no
O19 Nd1 O4 C5 2 . 115.81(13) no
O19 Nd1 O4 C5 . . -114.95(14) no
O7 Nd1 O4 C5 2 . 7.00(14) no
O7 Nd1 O4 C5 . . -7.44(12) no
O1 Nd1 O4 C5 . . 157.94(14) no
O1 Nd1 O4 C5 2 . -159.19(12) no
C3 O4 C5 C6 . . 175.73(15) no
Nd1 O4 C5 C6 . . 35.97(19) no
O4 C5 C6 O7 . . -55.2(2) no
C5 C6 O7 C8 . . -153.11(16) no
C5 C6 O7 Nd1 . . 54.39(18) no
O20 Nd1 O7 C8 2 . -55.06(14) no
O20 Nd1 O7 C8 . . 106.52(14) no
O19 Nd1 O7 C8 2 . 80.28(14) no
O19 Nd1 O7 C8 . . -120.16(14) no
O7 Nd1 O7 C8 2 . 16.94(11) no
O1 Nd1 O7 C8 . . 167.77(13) no
O1 Nd1 O7 C8 2 . -89.58(16) no
O4 Nd1 O7 C8 2 . 2.61(15) no
O4 Nd1 O7 C8 . . -176.92(15) no
O20 Nd1 O7 C6 2 . 96.09(13) no
O20 Nd1 O7 C6 . . -102.33(13) no
O19 Nd1 O7 C6 2 . -128.58(12) no
O19 Nd1 O7 C6 . . 30.99(13) no
O7 Nd1 O7 C6 2 . 168.08(16) no
O1 Nd1 O7 C6 . . -41.08(14) no
O1 Nd1 O7 C6 2 . 61.57(16) no
O4 Nd1 O7 C6 2 . 153.76(12) no
O4 Nd1 O7 C6 . . -25.78(12) no
C6 O7 C8 C8 . 2 162.68(18) no
Nd1 O7 C8 C8 . 2 -45.1(2) no
C2 O1 C18 C18 . 2 99.72(19) no
Nd1 O1 C18 C18 . 2 -43.0(2) no
